data_7050311
loop_
_publ_author_name
'Zheng Xu'
'Song Gao'
'Xiao-Ping Shen'
'Gui Yin'
'Kai-Bei Yu'

_publ_section_title
;
Crystal structure and magnetic behavior of a
three-dimensional cyano-bridged assembly [CuL1]2[Cr(CN)6]ClO4&#x00A1;\'A0.5H2O
(L1= 3,10-dipropyl-1,3,5,8,10,12- hexaazacyclotetradecane)
;
_journal_name_full 'New J.Chem.(Nouv.J.Chim.)'
_journal_year 2004
_chemical_formula_sum 'C34 H69 Cl Cr Cu2 N18 O4.5'
_chemical_formula_weight 1016.60
_space_group_IT_number 179
_symmetry_cell_setting hexagonal
_symmetry_space_group_name_Hall 'P 65 2 (0 0 1)'
_symmetry_space_group_name_H-M 'P 65 2 2'
_atom_sites_solution_hydrogens geom
_atom_sites_solution_primary direct
_atom_sites_solution_secondary difmap
_cell_angle_alpha 90.00
_cell_angle_beta 90.00
_cell_angle_gamma 120.00
_cell_formula_units_Z 6
_cell_length_a 14.304(1)
_cell_length_b 14.304(1)
_cell_length_c 42.791(7)
_cell_measurement_reflns_used 47
_cell_measurement_temperature 294(2)
_cell_measurement_theta_max 12.32
_cell_measurement_theta_min 2.84
_cell_volume 7581.9(15)
_diffrn_ambient_temperature 294(2)
_diffrn_detector_area_resol_mean ?
_diffrn_measurement_device_type 'Siemens P4'
_diffrn_measurement_method '\w scans'
_diffrn_radiation_monochromator graphite
_diffrn_radiation_source 'normal-focus sealed tube'
_diffrn_radiation_type MoK\a
_diffrn_radiation_wavelength 0.71073
_diffrn_reflns_av_R_equivalents 0.0695
_diffrn_reflns_av_sigmaI/netI 0.1301
_diffrn_reflns_limit_h_max 16
_diffrn_reflns_limit_h_min -13
_diffrn_reflns_limit_k_max 13
_diffrn_reflns_limit_k_min -17
_diffrn_reflns_limit_l_max 50
_diffrn_reflns_limit_l_min -40
_diffrn_reflns_number 15521
_diffrn_reflns_theta_max 25.00
_diffrn_reflns_theta_min 1.64
_diffrn_standards_decay_% 3.17
_diffrn_standards_interval_count 97
_diffrn_standards_interval_time ?
_diffrn_standards_number 3
_exptl_absorpt_coefficient_mu 1.152
_exptl_absorpt_correction_T_max 0.9370
_exptl_absorpt_correction_T_min 0.8969
_exptl_absorpt_correction_type empirical
_exptl_absorpt_process_details ?
_exptl_crystal_colour ?
_exptl_crystal_density_diffrn 1.336
_exptl_crystal_density_meas ?
_exptl_crystal_density_method 'not measured'
_exptl_crystal_description ?
_exptl_crystal_F_000 3204
_exptl_crystal_size_max 0.52
_exptl_crystal_size_mid 0.48
_exptl_crystal_size_min 0.48
_refine_ls_abs_structure_details 'Flack H D (1983), Acta Cryst. A39, 876-881'
_refine_ls_abs_structure_Flack 0.01(2)
_refine_ls_extinction_coef ?
_refine_ls_extinction_method none
_refine_ls_goodness_of_fit_ref 0.800
_refine_ls_hydrogen_treatment constr
_refine_ls_matrix_type full
_refine_ls_number_parameters 281
_refine_ls_number_reflns 4442
_refine_ls_number_restraints 0
_refine_ls_restrained_S_all 0.800
_refine_ls_R_factor_all 0.1425
_refine_ls_R_factor_gt 0.0435
_refine_ls_shift/su_max 0.001
_refine_ls_shift/su_mean 0.000
_refine_ls_structure_factor_coef Fsqd
_refine_ls_weighting_details 'calc w=1/[\s^2^(Fo^2^)+(0.0365P)^2^+0.0000P] where P=(Fo^2^+2Fc^2^)/3'
_refine_ls_weighting_scheme calc
_refine_ls_wR_factor_gt 0.0797
_refine_ls_wR_factor_ref 0.0951
_reflns_number_gt 1784
_reflns_number_total 4442
_reflns_threshold_expression >2sigma(I)
_cod_depositor_comments
;
The following automatic conversions were performed:
'_symmetry_cell_setting' value 'Hexagonal' changed to 'hexagonal'
according to '/home/saulius/struct/CIF-dictionaries/cif_core.dic'
dictionary named 'cif_core.dic' version 2.4.1 from 2010-06-29.

Automatic conversion script
Id: cif_fix_enum 1527 2010-12-29 10:47:43Z saulius 
;
_cod_original_formula_sum 'C34 H69 Cl Cr Cu2 N18 O4.50'
_cod_database_code 7050311

loop_
_symmetry_equiv_pos_as_xyz
'x, y, z'
'-y, x-y, z+2/3'
'-x+y, -x, z+1/3'
'-x, -y, z+1/2'
'y, -x+y, z+1/6'
'x-y, x, z+5/6'
'y, x, -z+2/3'
'x-y, -y, -z'
'-x, -x+y, -z+1/3'
'-y, -x, -z+1/6'
'-x+y, y, -z+1/2'
'x, x-y, -z+5/6'

loop_
_atom_site_label
_atom_site_type_symbol
_atom_site_fract_x
_atom_site_fract_y
_atom_site_fract_z
_atom_site_U_iso_or_equiv
_atom_site_adp_type
_atom_site_occupancy
_atom_site_symmetry_multiplicity
_atom_site_calc_flag
_atom_site_refinement_flags
_atom_site_disorder_assembly
_atom_site_disorder_group
Cu Cu 0.84195(6) 0.62857(6) 0.505162(16) 0.0826(3) Uani 1 1 d . . .
Cr Cr 0.51150(5) 0.48850(5) 0.5833 0.0555(4) Uani 1 2 d S . .
N1 N 0.7415(4) 0.5168(4) 0.47578(10) 0.0742(14) Uani 1 1 d . . .
H1 H 0.7822 0.5114 0.4603 0.089 Uiso 1 1 calc R . .
N2 N 0.7068(5) 0.6387(6) 0.44359(13) 0.0940(17) Uani 1 1 d . . .
N3 N 0.8605(5) 0.7484(4) 0.47764(10) 0.0922(17) Uani 1 1 d . . .
H3 H 0.9067 0.7548 0.4621 0.111 Uiso 1 1 calc R . .
N4 N 0.9491(4) 0.7433(4) 0.53444(11) 0.0869(16) Uani 1 1 d . . .
H4 H 0.9102 0.7538 0.5494 0.104 Uiso 1 1 calc R . .
N5 N 0.9708(5) 0.6182(6) 0.56832(13) 0.0983(19) Uani 1 1 d . . .
N6 N 0.8200(4) 0.5076(4) 0.53313(11) 0.0801(16) Uani 1 1 d . . .
H6 H 0.7702 0.4992 0.5478 0.096 Uiso 1 1 calc R . .
N7 N 0.6962(4) 0.6453(4) 0.53598(11) 0.0944(19) Uani 1 1 d . . .
N8 N 0.3660(5) 0.3672(5) 0.52382(11) 0.106(2) Uani 1 1 d . . .
N9 N 0.3812(3) 0.6188(3) 0.5833 0.089(2) Uani 1 2 d S . .
N10 N 0.6416(3) 0.3584(3) 0.5833 0.080(2) Uani 1 2 d S . .
C1 C 0.6886(5) 0.4133(5) 0.49227(13) 0.094(2) Uani 1 1 d . . .
H1A H 0.6612 0.3543 0.4774 0.112 Uiso 1 1 calc R . .
H1B H 0.6285 0.4067 0.5045 0.112 Uiso 1 1 calc R . .
C2 C 0.6614(5) 0.5408(6) 0.46043(15) 0.087(2) Uani 1 1 d . . .
H2A H 0.6172 0.4821 0.4463 0.104 Uiso 1 1 calc R . .
H2B H 0.6142 0.5424 0.4764 0.104 Uiso 1 1 calc R . .
C3 C 0.7591(6) 0.7337(6) 0.46242(16) 0.108(2) Uani 1 1 d . . .
H3A H 0.7095 0.7298 0.4785 0.129 Uiso 1 1 calc R . .
H3B H 0.7770 0.7961 0.4495 0.129 Uiso 1 1 calc R . .
C4 C 0.9153(6) 0.8466(5) 0.49681(15) 0.113(2) Uani 1 1 d . . .
H4A H 0.8640 0.8506 0.5108 0.136 Uiso 1 1 calc R . .
H4B H 0.9464 0.9100 0.4835 0.136 Uiso 1 1 calc R . .
C5 C 1.0033(6) 0.8433(6) 0.51555(15) 0.119(3) Uani 1 1 d . . .
H5A H 1.0564 0.8420 0.5018 0.143 Uiso 1 1 calc R . .
H5B H 1.0393 0.9061 0.5290 0.143 Uiso 1 1 calc R . .
C6 C 1.0250(6) 0.7181(7) 0.55077(16) 0.108(3) Uani 1 1 d . . .
H6A H 1.0725 0.7131 0.5355 0.129 Uiso 1 1 calc R . .
H6B H 1.0694 0.7768 0.5649 0.129 Uiso 1 1 calc R . .
C7 C 0.9187(6) 0.5238(6) 0.55015(16) 0.103(2) Uani 1 1 d . . .
H7A H 0.8983 0.4621 0.5637 0.124 Uiso 1 1 calc R . .
H7B H 0.9698 0.5254 0.5349 0.124 Uiso 1 1 calc R . .
C8 C 0.7719(6) 0.4088(5) 0.51376(14) 0.098(2) Uani 1 1 d . . .
H8A H 0.7374 0.3452 0.5269 0.118 Uiso 1 1 calc R . .
H8B H 0.8274 0.4059 0.5015 0.118 Uiso 1 1 calc R . .
C9 C 0.7612(5) 0.6451(6) 0.41425(14) 0.110(2) Uani 1 1 d . . .
H9A H 0.8132 0.7199 0.4097 0.132 Uiso 1 1 calc R . .
H9B H 0.8001 0.6059 0.4162 0.132 Uiso 1 1 calc R . .
C10 C 0.6865(7) 0.6012(10) 0.38961(15) 0.210(6) Uani 1 1 d . . .
H10A H 0.6497 0.6422 0.3871 0.253 Uiso 1 1 calc R . .
H10B H 0.6328 0.5272 0.3946 0.253 Uiso 1 1 calc R . .
C11 C 0.7423(7) 0.6037(7) 0.35968(16) 0.198(4) Uani 1 1 d . . .
H11A H 0.7865 0.6771 0.3530 0.237 Uiso 1 1 calc R . .
H11B H 0.6894 0.5636 0.3439 0.237 Uiso 1 1 calc R . .
H11C H 0.7868 0.5718 0.3630 0.237 Uiso 1 1 calc R . .
C12 C 0.9129(6) 0.6236(6) 0.59578(14) 0.104(2) Uani 1 1 d . . .
H12A H 0.9469 0.6975 0.6032 0.124 Uiso 1 1 calc R . .
H12B H 0.8391 0.6015 0.5900 0.124 Uiso 1 1 calc R . .
C13 C 0.9124(7) 0.5560(8) 0.62019(15) 0.166(4) Uani 1 1 d . . .
H13A H 0.9864 0.5769 0.6254 0.199 Uiso 1 1 calc R . .
H13B H 0.8770 0.4820 0.6128 0.199 Uiso 1 1 calc R . .
C14 C 0.8558(6) 0.5613(6) 0.64945(16) 0.162(3) Uani 1 1 d . . .
H14A H 0.8971 0.6313 0.6589 0.194 Uiso 1 1 calc R . .
H14B H 0.8491 0.5070 0.6639 0.194 Uiso 1 1 calc R . .
H14C H 0.7853 0.5489 0.6441 0.194 Uiso 1 1 calc R . .
C15 C 0.6288(5) 0.5932(5) 0.55352(12) 0.0710(19) Uani 1 1 d . . .
C16 C 0.4205(5) 0.4061(5) 0.54534(12) 0.0708(18) Uani 1 1 d . . .
C17 C 0.4273(3) 0.5727(3) 0.5833 0.059(2) Uani 1 2 d S . .
C18 C 0.5955(3) 0.4045(3) 0.5833 0.066(3) Uani 1 2 d S . .
Cl Cl 0.99900(15) 1.00100(15) 0.5833 0.1141(8) Uani 1 2 d S . .
O1 O 1.1030(4) 1.0426(6) 0.57055(11) 0.183(3) Uani 1 1 d . . .
O2 O 0.9263(4) 0.9950(5) 0.56005(10) 0.169(2) Uani 1 1 d . . .
O3 O 0.2638(6) 0.7362(6) 0.5833 0.280(13) Uani 0.50 2 d SP . .
